data_1576731
loop_
_publ_author_name
'Clarkson, Aidan J.'
'Alley, Kimberly A.'
'Werley, Bryn K.'
'Robins, Jacob G.'
'Liu, Shubin'
'Johnson, Jeffrey S.'

_publ_section_title
;
 Catalytic asymmetric P<sup>(III)</sup>-additions to salicylaldehydes
 enable divergent stereoselective dearomatizations of phenols.
;
_journal_issue 5
_journal_name_full 'Chemical science'
_journal_page_first 2837
_journal_page_last 2846
_journal_paper_doi 10.1039/d5sc08571c
_journal_volume 17
_journal_year 2026
_chemical_formula_moiety 'C24 H29.00 Br1 N1 O9 P1'
_chemical_formula_sum 'C24 H29 Br N O9 P'
_chemical_formula_weight 586.37
_space_group_IT_number 14
_space_group_name_Hall '-P 2ybc'
_space_group_name_H-M_alt 'P 1 21/c 1'
_symmetry_cell_setting monoclinic
_symmetry_space_group_name_H-M 'P 1 21/c 1'
_atom_sites_solution_hydrogens difmap
_atom_sites_solution_primary direct
_audit_creation_date 2025-03-14
_audit_creation_method CRYSTALS_ver_14.61_build_6236
_audit_update_record
;
2025-07-23 deposited with the CCDC.	2025-12-09 downloaded from the CCDC.
;
_cell_angle_alpha 90
_cell_angle_beta 111.924(3)
_cell_angle_gamma 90
_cell_formula_units_Z 4
_cell_length_a 9.0691(5)
_cell_length_b 26.0181(12)
_cell_length_c 11.5610(6)
_cell_measurement_reflns_used 9833
_cell_measurement_temperature 150
_cell_measurement_theta_max 133
_cell_measurement_theta_min 7
_cell_volume 2530.7(2)
_computing_cell_refinement 'USER DEFINED CELL REFINEMENT'
_computing_data_collection 'USER DEFINED DATA COLLECTION'
_computing_data_reduction 'Apex2 (Bruker AXS, 2006)'
_computing_molecular_graphics 'CAMERON (Watkin et al., 1996)'
_computing_publication_material 'CRYSTALS (Betteridge et al., 2003)'
_computing_structure_refinement 'CRYSTALS (Betteridge et al., 2003)'
_computing_structure_solution 'SHELXS 86 (Sheldrick, 1986)'
_diffrn_ambient_temperature 150
_diffrn_measured_fraction_theta_full 1.000
_diffrn_measured_fraction_theta_max 1.000
_diffrn_measurement_device Serial
_diffrn_measurement_device_type Unknown
_diffrn_measurement_method '\f & \w scans'
_diffrn_radiation_monochromator graphite
_diffrn_radiation_type 'Cu K\a'
_diffrn_radiation_wavelength 1.54178
_diffrn_reflns_av_R_equivalents 0.112
_diffrn_reflns_limit_h_max 10
_diffrn_reflns_limit_h_min -10
_diffrn_reflns_limit_k_max 30
_diffrn_reflns_limit_k_min -31
_diffrn_reflns_limit_l_max 13
_diffrn_reflns_limit_l_min -13
_diffrn_reflns_number 87412
_diffrn_reflns_theta_full 66.790
_diffrn_reflns_theta_max 66.790
_diffrn_reflns_theta_min 3.397
_diffrn_standards_number 0
_exptl_absorpt_coefficient_mu 3.282
_exptl_absorpt_correction_T_max 0.98
_exptl_absorpt_correction_T_min 0.94
_exptl_absorpt_correction_type multi-scan
_exptl_absorpt_process_details 'DENZO/SCALEPACK (Otwinowski & Minor, 1997)'
_exptl_crystal_colour colorless
_exptl_crystal_density_diffrn 1.539
_exptl_crystal_density_method 'not measured'
_exptl_crystal_description block
_exptl_crystal_F_000 1208.000
_exptl_crystal_size_max 0.050
_exptl_crystal_size_mid 0.020
_exptl_crystal_size_min 0.005
_refine_diff_density_max 0.58
_refine_diff_density_min -0.49
_refine_ls_extinction_method None
_refine_ls_goodness_of_fit_ref 0.9862
_refine_ls_hydrogen_treatment mixed
_refine_ls_matrix_type full
_refine_ls_number_parameters 348
_refine_ls_number_reflns 4457
_refine_ls_number_restraints 26
_refine_ls_R_factor_all 0.0518
_refine_ls_R_factor_gt 0.0407
_refine_ls_shift/su_max 0.0008124
_refine_ls_shift/su_mean 0.0000246
_refine_ls_structure_factor_coef Fsqd
_refine_ls_weighting_details
;
 Method= Modified Sheldrick 
 w=1/[\s^2^(F^2^) + ( 0.05P)^2^ + 4.33P] 
 ,where P=(max(Fo^2^,0) + 2Fc^2^)/3 
;
_refine_ls_weighting_scheme calc
_refine_ls_wR_factor_all 0.1056
_refine_ls_wR_factor_gt 0.1002
_refine_ls_wR_factor_ref 0.1056
_reflns_limit_h_max 10
_reflns_limit_h_min -10
_reflns_limit_k_max 30
_reflns_limit_k_min 0
_reflns_limit_l_max 13
_reflns_limit_l_min 0
_reflns_number_gt 3666
_reflns_number_total 4479
_reflns_threshold_expression I>2.0\s(I)
_oxford_diffrn_Wilson_B_factor 0.00
_oxford_diffrn_Wilson_scale 0.00
_oxford_refine_ls_r_factor_ref 0.0518
_oxford_refine_ls_scale 0.4265(6)
_oxford_reflns_number_all 4457
_oxford_reflns_threshold_expression_ref I>-3.0\s(I)
_oxford_structure_analysis_title 'cu_24299_a.res in P2(1)/c'
_cod_data_source_file d5sc08571c2.cif
_cod_data_source_block 24299
_cod_original_sg_symbol_H-M 'P 1 21/c 1 '
_cod_original_formula_sum 'C24 H29.00 Br1 N1 O9 P1'
_cod_database_code 1576731

loop_
_symmetry_equiv_pos_as_xyz
x,y,z
-x,-y,-z
-x,y+1/2,-z+1/2
x,-y+1/2,z+1/2

loop_
_atom_site_label
_atom_site_type_symbol
_atom_site_fract_x
_atom_site_fract_y
_atom_site_fract_z
_atom_site_U_iso_or_equiv
_atom_site_occupancy
_atom_site_adp_type
_atom_site_refinement_flags_posn
_atom_site_refinement_flags_adp
_atom_site_refinement_flags_occupancy
_atom_site_disorder_assembly
_atom_site_disorder_group
_atom_site_attached_hydrogens
C1 C 0.3999(4) 0.54203(12) 0.2149(3) 0.0211 1.0000 Uani . . . . . .
C2 C 0.5443(4) 0.52313(12) 0.1897(3) 0.0222 1.0000 Uani . . . . . .
C3 C 0.6877(4) 0.56042(12) 0.2342(3) 0.0234 1.0000 Uani . . . . . .
C4 C 0.6311(4) 0.61057(12) 0.2778(3) 0.0241 1.0000 Uani . . . . . .
C5 C 0.4776(4) 0.62642(12) 0.1760(3) 0.0237 1.0000 Uani . . . . . .
C6 C 0.3596(4) 0.59288(12) 0.1439(3) 0.0238 1.0000 Uani . . . . . .
C7 C 0.2590(4) 0.50431(12) 0.1654(3) 0.0229 1.0000 Uani . . . . . .
C8 C 0.4640(4) 0.37427(13) 0.1598(3) 0.0307 1.0000 Uani . U . . . .
C9 C 0.4421(5) 0.31815(14) 0.1766(4) 0.0383 1.0000 Uani . U . . . .
C10 C 0.0620(18) 0.3721(5) 0.2095(18) 0.0380 0.391(17) Uani . U P 1 1 .
C11 C -0.0608(18) 0.3621(5) 0.1627(15) 0.0486 0.391(17) Uani . U P 1 1 .
C12 C 0.5916(4) 0.59622(12) 0.3922(3) 0.0225 1.0000 Uani . . . . . .
C13 C 0.4605(4) 0.55453(12) 0.3582(3) 0.0221 1.0000 Uani . . . . . .
C14 C 0.3330(4) 0.57794(13) 0.3965(3) 0.0257 1.0000 Uani . . . . . .
C15 C 0.5249(4) 0.64115(13) 0.4399(3) 0.0265 1.0000 Uani . . . . . .
C16 C 0.2807(4) 0.66030(14) 0.4843(3) 0.0327 1.0000 Uani . . . . . .
C17 C 0.1462(4) 0.68770(12) 0.3835(3) 0.0301 1.0000 Uani . . . . . .
C18 C 0.1590(5) 0.70252(14) 0.2727(4) 0.0385 1.0000 Uani . . . . . .
C19 C 0.0349(5) 0.72817(15) 0.1825(4) 0.0487 1.0000 Uani . . . . . .
C20 C -0.1016(5) 0.73987(14) 0.2034(4) 0.0502 1.0000 Uani . . . . . .
C21 C -0.1143(5) 0.72566(15) 0.3133(4) 0.0457 1.0000 Uani . . . . . .
C22 C 0.0076(4) 0.69887(14) 0.4028(4) 0.0360 1.0000 Uani . . . . . .
C23 C 0.8672(4) 0.59972(14) 0.1527(3) 0.0307 1.0000 Uani . . . . . .
C24 C 0.8785(4) 0.49261(13) 0.3238(3) 0.0327 1.0000 Uani . . . . . .
C110 C 0.0822(11) 0.3793(4) 0.2679(11) 0.0426 0.609(17) Uani . U P 1 2 .
C111 C -0.0903(11) 0.3687(4) 0.2192(14) 0.0637 0.609(17) Uani . U P 1 2 .
N1 N 0.3755(3) 0.62828(10) 0.4353(2) 0.0248 1.0000 Uani . . . . . .
O1 O 0.5477(3) 0.48314(8) 0.1373(2) 0.0286 1.0000 Uani . . . . . .
O2 O 0.8105(3) 0.54117(8) 0.3388(2) 0.0263 1.0000 Uani . . . . . .
O3 O 0.7310(3) 0.56746(8) 0.13083(19) 0.0241 1.0000 Uani . . . . . .
O4 O 0.1990(3) 0.50218(9) 0.0339(2) 0.0275 1.0000 Uani D . . . . .
O5 O 0.4194(3) 0.43700(9) 0.3600(2) 0.0304 1.0000 Uani . . . . . .
O6 O 0.3155(3) 0.40125(8) 0.1389(2) 0.0270 1.0000 Uani . . . . . .
O7 O 0.1204(3) 0.42741(9) 0.2267(3) 0.0390 1.0000 Uani . . . . . .
O8 O 0.2123(3) 0.55789(10) 0.3946(2) 0.0352 1.0000 Uani . . . . . .
O9 O 0.5888(3) 0.68211(9) 0.4763(2) 0.0370 1.0000 Uani . . . . . .
P1 P 0.29394(10) 0.43998(3) 0.23562(7) 0.0229 1.0000 Uani . . . . . .
Br1 Br 0.45920(5) 0.692420(13) 0.10326(3) 0.0314 1.0000 Uani . . . . . .
H20 H 0.268(4) 0.4878(15) 0.015(4) 0.042(2) 1.0000 Uiso D . . . . .
H41 H 0.7089 0.6370 0.2962 0.0300 1.0000 Uiso R . . . . .
H61 H 0.2580 0.5998 0.0818 0.0310 1.0000 Uiso R . . . . .
H71 H 0.1765 0.5190 0.1866 0.0277 1.0000 Uiso R . . . . .
H81 H 0.5447 0.3872 0.2329 0.0388 1.0000 Uiso R . . . . .
H82 H 0.4947 0.3791 0.0904 0.0388 1.0000 Uiso R . . . . .
H91 H 0.5381 0.3000 0.1907 0.0470 1.0000 Uiso R . . . . .
H92 H 0.4111 0.3136 0.2458 0.0470 1.0000 Uiso R . . . . .
H93 H 0.3610 0.3054 0.1033 0.0470 1.0000 Uiso R . . . . .
H111 H -0.0756 0.3259 0.1596 0.0554 0.391(17) Uiso R . P 1 1 .
H112 H -0.1184 0.3772 0.2077 0.0554 0.391(17) Uiso R . P 1 1 .
H113 H -0.0981 0.3755 0.0803 0.0554 0.391(17) Uiso R . P 1 1 .
H121 H 0.6849 0.5839 0.4566 0.0271 1.0000 Uiso R . . . . .
H131 H 0.5005 0.5242 0.4051 0.0285 1.0000 Uiso R . . . . .
H161 H 0.3485 0.6855 0.5374 0.0409 1.0000 Uiso R . . . . .
H162 H 0.2377 0.6392 0.5311 0.0409 1.0000 Uiso R . . . . .
H181 H 0.2534 0.6951 0.2585 0.0477 1.0000 Uiso R . . . . .
H191 H 0.0431 0.7376 0.1057 0.0612 1.0000 Uiso R . . . . .
H201 H -0.1854 0.7581 0.1421 0.0613 1.0000 Uiso R . . . . .
H211 H -0.2077 0.7341 0.3279 0.0564 1.0000 Uiso R . . . . .
H221 H -0.0036 0.6880 0.4775 0.0439 1.0000 Uiso R . . . . .
H231 H 0.8883 0.6024 0.0783 0.0383 1.0000 Uiso R . . . . .
H232 H 0.8470 0.6329 0.1775 0.0383 1.0000 Uiso R . . . . .
H233 H 0.9567 0.5851 0.2168 0.0383 1.0000 Uiso R . . . . .
H241 H 0.9602 0.4832 0.4004 0.0411 1.0000 Uiso R . . . . .
H242 H 0.9216 0.4956 0.2608 0.0411 1.0000 Uiso R . . . . .
H243 H 0.7980 0.4670 0.3006 0.0411 1.0000 Uiso R . . . . .
H1101 H 0.1209 0.3786 0.3564 0.0545 0.609(17) Uiso R . P 1 2 .
H1102 H 0.1325 0.3530 0.2389 0.0545 0.609(17) Uiso R . P 1 2 .
H1111 H -0.1109 0.3361 0.2472 0.0696 0.609(17) Uiso R . P 1 2 .
H1112 H -0.1414 0.3948 0.2481 0.0696 0.609(17) Uiso R . P 1 2 .
H1113 H -0.1299 0.3691 0.1307 0.0696 0.609(17) Uiso R . P 1 2 .
H101 H 0.0911 0.3586 0.2914 0.0456 0.391(17) Uiso R . P 1 1 .
H102 H 0.1191 0.3546 0.1673 0.0456 0.391(17) Uiso R . P 1 1 .

loop_
_atom_site_aniso_label
_atom_site_aniso_U_11
_atom_site_aniso_U_22
_atom_site_aniso_U_33
_atom_site_aniso_U_23
_atom_site_aniso_U_13
_atom_site_aniso_U_12
C1 0.0234(16) 0.0212(16) 0.0173(14) 0.0017(12) 0.0058(13) 0.0005(13)
C2 0.0283(17) 0.0212(16) 0.0167(14) 0.0033(12) 0.0080(13) 0.0009(13)
C3 0.0258(16) 0.0236(16) 0.0220(15) -0.0007(13) 0.0103(13) -0.0007(13)
C4 0.0296(17) 0.0178(16) 0.0262(16) -0.0014(13) 0.0120(14) -0.0011(13)
C5 0.0360(18) 0.0170(15) 0.0208(16) 0.0025(12) 0.0139(14) 0.0035(13)
C6 0.0304(17) 0.0222(16) 0.0172(15) 0.0009(12) 0.0070(13) 0.0039(13)
C7 0.0239(16) 0.0226(16) 0.0202(15) 0.0015(12) 0.0059(13) 0.0023(13)
C8 0.0349(19) 0.0281(18) 0.0320(18) 0.0000(15) 0.0160(16) 0.0038(15)
C9 0.048(2) 0.0278(19) 0.043(2) 0.0035(16) 0.0218(18) 0.0044(16)
C10 0.028(5) 0.032(5) 0.053(6) 0.002(5) 0.013(5) -0.003(4)
C11 0.038(5) 0.034(5) 0.062(7) 0.014(5) 0.005(5) 0.005(4)
C12 0.0254(16) 0.0212(16) 0.0196(15) -0.0001(12) 0.0068(13) 0.0003(13)
C13 0.0219(16) 0.0229(16) 0.0184(15) 0.0023(12) 0.0041(13) 0.0021(13)
C14 0.0277(18) 0.0302(18) 0.0159(15) 0.0007(13) 0.0042(13) 0.0021(14)
C15 0.0312(18) 0.0257(18) 0.0209(16) -0.0001(13) 0.0079(14) 0.0022(14)
C16 0.036(2) 0.037(2) 0.0245(17) -0.0036(15) 0.0105(15) 0.0080(16)
C17 0.0318(18) 0.0218(17) 0.0332(18) -0.0038(14) 0.0079(15) 0.0031(14)
C18 0.040(2) 0.0291(19) 0.044(2) 0.0049(16) 0.0138(18) 0.0037(16)
C19 0.054(3) 0.032(2) 0.049(2) 0.0135(18) 0.006(2) 0.0048(19)
C20 0.040(2) 0.0214(19) 0.065(3) -0.0012(19) -0.008(2) 0.0093(17)
C21 0.032(2) 0.029(2) 0.064(3) -0.019(2) 0.005(2) 0.0040(16)
C22 0.035(2) 0.0299(19) 0.041(2) -0.0146(16) 0.0119(17) 0.0016(15)
C23 0.0318(19) 0.0334(19) 0.0293(18) -0.0047(15) 0.0143(15) -0.0093(15)
C24 0.0301(18) 0.0281(18) 0.0363(19) 0.0009(15) 0.0081(16) 0.0074(15)
C110 0.032(4) 0.043(4) 0.038(5) 0.020(4) -0.003(4) -0.013(3)
C111 0.043(4) 0.041(4) 0.107(8) 0.010(5) 0.027(5) 0.001(3)
N1 0.0276(14) 0.0253(14) 0.0200(13) 0.0005(11) 0.0073(11) 0.0056(11)
O1 0.0320(13) 0.0233(12) 0.0323(12) -0.0045(10) 0.0140(11) -0.0018(10)
O2 0.0272(12) 0.0263(12) 0.0228(11) 0.0007(9) 0.0064(10) 0.0047(9)
O3 0.0247(11) 0.0268(12) 0.0220(11) -0.0038(9) 0.0100(9) -0.0068(9)
O4 0.0280(13) 0.0279(12) 0.0223(11) 0.0001(9) 0.0045(10) 0.0007(10)
O5 0.0421(14) 0.0241(12) 0.0213(11) 0.0020(9) 0.0078(11) 0.0039(10)
O6 0.0282(12) 0.0248(12) 0.0237(11) -0.0037(9) 0.0047(10) 0.001(1)
O7 0.0337(14) 0.0289(13) 0.0618(17) 0.0106(12) 0.0261(13) 0.0009(11)
O8 0.0316(13) 0.0428(15) 0.0356(13) -0.0077(11) 0.0177(11) -0.0076(11)
O9 0.0435(15) 0.0274(13) 0.0395(14) -0.0095(11) 0.0149(12) -0.0052(11)
P1 0.0267(4) 0.0205(4) 0.0219(4) 0.0016(3) 0.0095(3) 0.0002(3)
Br1 0.0439(2) 0.02016(19) 0.0308(2) 0.00442(14) 0.01458(16) 0.00217(15)

loop_
_atom_type_symbol
_atom_type_scat_dispersion_real
_atom_type_scat_dispersion_imag
_atom_type_scat_Cromer_Mann_a1
_atom_type_scat_Cromer_Mann_b1
_atom_type_scat_Cromer_Mann_a2
_atom_type_scat_Cromer_Mann_b2
_atom_type_scat_Cromer_Mann_a3
_atom_type_scat_Cromer_Mann_b3
_atom_type_scat_Cromer_Mann_a4
_atom_type_scat_Cromer_Mann_b4
_atom_type_scat_Cromer_Mann_c
_atom_type_scat_source
C 0.0181 0.0091 2.3100 20.8439 1.0200 10.2075 1.5886 0.5687 0.8650 51.6512 0.2156 'International Tables Vol C 4.2.6.8 and 6.1.1.4'
H 0.0000 0.0000 0.4930 10.5109 0.3229 26.1257 0.1402 3.1424 0.0408 57.7998 0.0030 'International Tables Vol C 4.2.6.8 and 6.1.1.4'
Br -0.6763 1.2805 17.1789 2.1723 5.2358 16.5796 5.6377 0.2609 3.9851 41.4328 2.9557 'International Tables Vol C 4.2.6.8 and 6.1.1.4'
N 0.0311 0.0180 12.2126 0.0057 3.1322 9.8933 2.0125 28.9975 1.1663 0.5826 -11.5290 'International Tables Vol C 4.2.6.8 and 6.1.1.4'
O 0.0492 0.0322 3.0485 13.2771 2.2868 5.7011 1.5463 0.3239 0.8670 32.9089 0.2508 'International Tables Vol C 4.2.6.8 and 6.1.1.4'
P 0.2955 0.4335 6.4345 1.9067 4.1791 27.1570 1.7800 0.5260 1.4908 68.1645 1.1149 'International Tables Vol C 4.2.6.8 and 6.1.1.4'

loop_
_geom_angle_atom_site_label_1
_geom_angle_site_symmetry_1
_geom_angle_atom_site_label_2
_geom_angle_site_symmetry_2
_geom_angle_atom_site_label_3
_geom_angle_site_symmetry_3
_geom_angle
_geom_angle_publ_flag
C2 . C1 . C6 . 103.1(2) yes
C2 . C1 . C7 . 112.0(3) yes
C6 . C1 . C7 . 110.7(2) yes
C2 . C1 . C13 . 106.3(2) yes
C6 . C1 . C13 . 107.8(2) yes
C7 . C1 . C13 . 116.0(2) yes
C1 . C2 . C3 . 114.1(3) yes
C1 . C2 . O1 . 123.8(3) yes
C3 . C2 . O1 . 122.1(3) yes
C2 . C3 . C4 . 107.2(2) yes
C2 . C3 . O2 . 111.3(2) yes
C4 . C3 . O2 . 105.9(2) yes
C2 . C3 . O3 . 105.4(2) yes
C4 . C3 . O3 . 113.5(2) yes
O2 . C3 . O3 . 113.5(2) yes
C3 . C4 . C5 . 107.3(3) yes
C3 . C4 . C12 . 106.6(2) yes
C5 . C4 . C12 . 107.1(3) yes
C3 . C4 . H41 . 111.9 no
C5 . C4 . H41 . 111.6 no
C12 . C4 . H41 . 112.0 no
C4 . C5 . C6 . 117.0(3) yes
C4 . C5 . Br1 . 119.9(2) yes
C6 . C5 . Br1 . 123.1(2) yes
C1 . C6 . C5 . 114.5(3) yes
C1 . C6 . H61 . 122.7 no
C5 . C6 . H61 . 122.8 no
C1 . C7 . O4 . 111.0(2) yes
C1 . C7 . P1 . 115.7(2) yes
O4 . C7 . P1 . 112.0(2) yes
C1 . C7 . H71 . 105.7 no
O4 . C7 . H71 . 105.6 no
P1 . C7 . H71 . 106.0 no
C9 . C8 . O6 . 109.4(3) yes
C9 . C8 . H81 . 109.1 no
O6 . C8 . H81 . 109.5 no
C9 . C8 . H82 . 109.5 no
O6 . C8 . H82 . 109.9 no
H81 . C8 . H82 . 109.5 no
C8 . C9 . H91 . 110.5 no
C8 . C9 . H92 . 109.1 no
H91 . C9 . H92 . 109.5 no
C8 . C9 . H93 . 108.7 no
H91 . C9 . H93 . 109.5 no
H92 . C9 . H93 . 109.5 no
C11 . C10 . O7 . 122.8(14) yes
C11 . C10 . H101 . 105.2 no
O7 . C10 . H101 . 105.4 no
C11 . C10 . H102 . 106.7 no
O7 . C10 . H102 . 106.8 no
H101 . C10 . H102 . 109.5 no
C10 . C11 . H111 . 111.4 no
C10 . C11 . H112 . 107.6 no
H111 . C11 . H112 . 109.5 no
C10 . C11 . H113 . 109.3 no
H111 . C11 . H113 . 109.5 no
H112 . C11 . H113 . 109.5 no
C4 . C12 . C13 . 110.8(2) yes
C4 . C12 . C15 . 112.3(3) yes
C13 . C12 . C15 . 105.1(3) yes
C4 . C12 . H121 . 109.3 no
C13 . C12 . H121 . 109.7 no
C15 . C12 . H121 . 109.6 no
C12 . C13 . C1 . 110.2(2) yes
C12 . C13 . C14 . 104.0(3) yes
C1 . C13 . C14 . 112.8(2) yes
C12 . C13 . H131 . 110.1 no
C1 . C13 . H131 . 109.8 no
C14 . C13 . H131 . 109.8 no
C13 . C14 . N1 . 108.9(3) yes
C13 . C14 . O8 . 127.5(3) yes
N1 . C14 . O8 . 123.6(3) yes
C12 . C15 . N1 . 108.6(3) yes
C12 . C15 . O9 . 127.1(3) yes
N1 . C15 . O9 . 124.3(3) yes
C17 . C16 . N1 . 113.2(3) yes
C17 . C16 . H161 . 108.3 no
N1 . C16 . H161 . 108.2 no
C17 . C16 . H162 . 109.0 no
N1 . C16 . H162 . 108.6 no
H161 . C16 . H162 . 109.5 no
C16 . C17 . C18 . 121.5(3) yes
C16 . C17 . C22 . 119.5(3) yes
C18 . C17 . C22 . 119.0(3) yes
C17 . C18 . C19 . 120.4(4) yes
C17 . C18 . H181 . 119.7 no
C19 . C18 . H181 . 119.9 no
C18 . C19 . C20 . 120.2(4) yes
C18 . C19 . H191 . 120.2 no
C20 . C19 . H191 . 119.6 no
C19 . C20 . C21 . 119.6(4) yes
C19 . C20 . H201 . 119.9 no
C21 . C20 . H201 . 120.4 no
C20 . C21 . C22 . 120.6(4) yes
C20 . C21 . H211 . 119.6 no
C22 . C21 . H211 . 119.9 no
C21 . C22 . C17 . 120.2(4) yes
C21 . C22 . H221 . 120.1 no
C17 . C22 . H221 . 119.7 no
O3 . C23 . H231 . 109.5 no
O3 . C23 . H232 . 109.5 no
H231 . C23 . H232 . 109.5 no
O3 . C23 . H233 . 109.4 no
H231 . C23 . H233 . 109.5 no
H232 . C23 . H233 . 109.5 no
O2 . C24 . H241 . 109.4 no
O2 . C24 . H242 . 109.7 no
H241 . C24 . H242 . 109.5 no
O2 . C24 . H243 . 109.3 no
H241 . C24 . H243 . 109.5 no
H242 . C24 . H243 . 109.5 no
C111 . C110 . O7 . 113.0(7) yes
C111 . C110 . H1101 . 108.6 no
O7 . C110 . H1101 . 109.7 no
C111 . C110 . H1102 . 108.1 no
O7 . C110 . H1102 . 107.9 no
H1101 . C110 . H1102 . 109.5 no
C110 . C111 . H1111 . 110.6 no
C110 . C111 . H1112 . 108.6 no
H1111 . C111 . H1112 . 109.5 no
C110 . C111 . H1113 . 109.2 no
H1111 . C111 . H1113 . 109.5 no
H1112 . C111 . H1113 . 109.5 no
C16 . N1 . C14 . 122.1(3) yes
C16 . N1 . C15 . 124.2(3) yes
C14 . N1 . C15 . 113.0(3) yes
C24 . O2 . C3 . 116.6(2) yes
C23 . O3 . C3 . 115.0(2) yes
C7 . O4 . H20 . 106(3) no
C8 . O6 . P1 . 123.0(2) yes
C10 . O7 . P1 . 119.8(6) yes
C110 . O7 . P1 . 121.5(4) yes
C7 . P1 . O7 . 99.08(14) yes
C7 . P1 . O6 . 108.49(13) yes
O7 . P1 . O6 . 101.99(14) yes
C7 . P1 . O5 . 115.14(14) yes
O7 . P1 . O5 . 116.39(15) yes
O6 . P1 . O5 . 114.02(13) yes

loop_
_geom_bond_atom_site_label_1
_geom_bond_site_symmetry_1
_geom_bond_atom_site_label_2
_geom_bond_site_symmetry_2
_geom_bond_distance
_geom_bond_publ_flag
C1 . C2 . 1.526(4) yes
C1 . C6 . 1.528(4) yes
C1 . C7 . 1.541(4) yes
C1 . C13 . 1.572(4) yes
C2 . C3 . 1.548(4) yes
C2 . O1 . 1.209(4) yes
C3 . C4 . 1.553(4) yes
C3 . O2 . 1.396(4) yes
C3 . O3 . 1.402(4) yes
C4 . C5 . 1.507(5) yes
C4 . C12 . 1.540(4) yes
C4 . H41 . 0.950 no
C5 . C6 . 1.322(5) yes
C5 . Br1 . 1.892(3) yes
C6 . H61 . 0.950 no
C7 . O4 . 1.411(4) yes
C7 . P1 . 1.836(3) yes
C7 . H71 . 0.950 no
C8 . C9 . 1.496(5) yes
C8 . O6 . 1.456(4) yes
C8 . H81 . 0.950 no
C8 . H82 . 0.950 no
C9 . H91 . 0.950 no
C9 . H92 . 0.950 no
C9 . H93 . 0.950 no
C10 . C11 . 1.07(2) yes
C10 . O7 . 1.521(14) yes
C10 . H101 . 0.950 no
C10 . H102 . 0.950 no
C11 . H111 . 0.950 no
C11 . H112 . 0.950 no
C11 . H113 . 0.950 no
C12 . C13 . 1.548(4) yes
C12 . C15 . 1.512(4) yes
C12 . H121 . 0.950 no
C13 . C14 . 1.512(4) yes
C13 . H131 . 0.950 no
C14 . N1 . 1.391(4) yes
C14 . O8 . 1.206(4) yes
C15 . N1 . 1.378(4) yes
C15 . O9 . 1.211(4) yes
C16 . C17 . 1.514(5) yes
C16 . N1 . 1.455(4) yes
C16 . H161 . 0.950 no
C16 . H162 . 0.950 no
C17 . C18 . 1.383(5) yes
C17 . C22 . 1.387(5) yes
C18 . C19 . 1.387(5) yes
C18 . H181 . 0.950 no
C19 . C20 . 1.381(6) yes
C19 . H191 . 0.950 no
C20 . C21 . 1.368(6) yes
C20 . H201 . 0.950 no
C21 . C22 . 1.387(6) yes
C21 . H211 . 0.950 no
C22 . H221 . 0.950 no
C23 . O3 . 1.436(4) yes
C23 . H231 . 0.950 no
C23 . H232 . 0.950 no
C23 . H233 . 0.950 no
C24 . O2 . 1.444(4) yes
C24 . H241 . 0.950 no
C24 . H242 . 0.950 no
C24 . H243 . 0.950 no
C110 . C111 . 1.478(13) yes
C110 . O7 . 1.427(9) yes
C110 . H1101 . 0.950 no
C110 . H1102 . 0.950 no
C111 . H1111 . 0.950 no
C111 . H1112 . 0.950 no
C111 . H1113 . 0.950 no
O4 . H20 . 0.830(18) no
O5 . P1 . 1.465(2) yes
O6 . P1 . 1.571(2) yes
O7 . P1 . 1.573(2) yes
O7 . P1 . 1.573(2) yes

loop_
_geom_hbond_atom_site_label_D
_geom_hbond_site_symmetry_D
_geom_hbond_atom_site_label_H
_geom_hbond_site_symmetry_H
_geom_hbond_atom_site_label_A
_geom_hbond_site_symmetry_A
_geom_hbond_angle_DHA
_geom_hbond_distance_DH
_geom_hbond_distance_HA
_geom_hbond_distance_DA
_geom_hbond_publ_flag
O4 . H20 . O1 . 127(4) 0.830 2.400 2.975(7) yes
O4 . H20 . O3 2_665 135(4) 0.830 2.215 2.867(7) yes
C7 . H71 . O8 . 125 0.95 2.52 3.159(7) yes
C13 . H131 . O5 . 130 0.95 2.38 3.082(7) yes
C23 . H231 . O6 2_665 126 0.95 2.50 3.153(7) yes
C23 . H233 . O8 1_655 172 0.95 2.56 3.502(7) yes
C24 . H243 . O1 . 120 0.95 2.39 2.980(7) yes
